data_7005810
loop_
_publ_author_name
'Newman, Christopher P.'
'Casey-Green, Katherine'
'Clarkson, Guy J.'
'Cave, Gareth W. V.'
'Errington, W.'
'Rourke, Jonathan P.'

_publ_section_title
;
 Cyclometallated platinum(II) complexes: oxidation to, and C-H
 activation by, platinum(IV).
;
_journal_issue 29
_journal_name_full 'Dalton transactions (Cambridge, England : 2003)'
_journal_page_first 3170
_journal_page_last 3182
_journal_paper_doi 10.1039/b705609e
_journal_year 2007
_chemical_formula_sum 'C11 H10 Cl F N2 Pt'
_chemical_formula_weight 419.75
_chemical_name_systematic
;
?
;
_space_group_IT_number 33
_symmetry_cell_setting orthorhombic
_symmetry_space_group_name_Hall 'P 2c -2n'
_symmetry_space_group_name_H-M 'P n a 21'
_atom_sites_solution_hydrogens geom
_atom_sites_solution_primary direct
_atom_sites_solution_secondary difmap
_audit_creation_method SHELXL-97
_cell_angle_alpha 90.00
_cell_angle_beta 90.00
_cell_angle_gamma 90.00
_cell_formula_units_Z 4
_cell_length_a 6.7240(6)
_cell_length_b 17.6254(15)
_cell_length_c 9.2172(7)
_cell_measurement_reflns_used 4145
_cell_measurement_temperature 180(2)
_cell_measurement_theta_max 20
_cell_measurement_theta_min 3
_cell_volume 1092.36(16)
_computing_cell_refinement 'SAINT (Siemens, 1995)'
_computing_data_collection 'SMART (Siemens, 1994)'
_computing_data_reduction 'SAINT (Siemens, 1995)'
_computing_molecular_graphics 'SHELXTL (Sheldrick, 1997)'
_computing_publication_material 'SHELXTL (Sheldrick, 1997)'
_computing_structure_refinement 'SHELXL-97 (Sheldrick, 1997)'
_computing_structure_solution 'SHELXS-97 (Sheldrick, 1990)'
_diffrn_ambient_temperature 180(2)
_diffrn_detector_area_resol_mean 8.192
_diffrn_measured_fraction_theta_full 0.935
_diffrn_measured_fraction_theta_max 0.935
_diffrn_measurement_device_type 'Siemens SMART diffractometer'
_diffrn_measurement_method '\w scans'
_diffrn_radiation_monochromator graphite
_diffrn_radiation_source 'normal-focus sealed tube'
_diffrn_radiation_type MoK\a
_diffrn_radiation_wavelength 0.71073
_diffrn_reflns_av_R_equivalents 0.0416
_diffrn_reflns_av_sigmaI/netI 0.0517
_diffrn_reflns_limit_h_max 8
_diffrn_reflns_limit_h_min -6
_diffrn_reflns_limit_k_max 23
_diffrn_reflns_limit_k_min -23
_diffrn_reflns_limit_l_max 11
_diffrn_reflns_limit_l_min -12
_diffrn_reflns_number 6666
_diffrn_reflns_theta_full 29.04
_diffrn_reflns_theta_max 29.04
_diffrn_reflns_theta_min 2.49
_diffrn_standards_decay_% nil
_exptl_absorpt_coefficient_mu 13.073
_exptl_absorpt_correction_T_max 0.89
_exptl_absorpt_correction_T_min 0.46
_exptl_absorpt_correction_type multi-scan
_exptl_absorpt_process_details 'SADABS (Sheldrick, 1996)'
_exptl_crystal_colour 'light brown'
_exptl_crystal_density_diffrn 2.552
_exptl_crystal_density_method 'not measured'
_exptl_crystal_description block
_exptl_crystal_F_000 776
_exptl_crystal_size_max 0.40
_exptl_crystal_size_mid 0.12
_exptl_crystal_size_min 0.02
_refine_diff_density_max 2.467
_refine_diff_density_min -2.525
_refine_diff_density_rms 0.218
_refine_ls_abs_structure_details 'Flack H D (1983), Acta Cryst. A39, 876-881'
_refine_ls_abs_structure_Flack 0.156(17)
_refine_ls_extinction_coef 0.00091(14)
_refine_ls_extinction_expression Fc^*^=kFc[1+0.001xFc^2^\l^3^/sin(2\q)]^-1/4^
_refine_ls_extinction_method SHELXL
_refine_ls_goodness_of_fit_ref 0.909
_refine_ls_hydrogen_treatment constr
_refine_ls_matrix_type full
_refine_ls_number_parameters 148
_refine_ls_number_reflns 2589
_refine_ls_number_restraints 1
_refine_ls_restrained_S_all 0.909
_refine_ls_R_factor_all 0.0456
_refine_ls_R_factor_gt 0.0304
_refine_ls_shift/su_max 0.001
_refine_ls_shift/su_mean 0.000
_refine_ls_structure_factor_coef Fsqd
_refine_ls_weighting_details 'calc w=1/[\s^2^(Fo^2^)+(0.0337P)^2^+0.0000P] where P=(Fo^2^+2Fc^2^)/3'
_refine_ls_weighting_scheme calc
_refine_ls_wR_factor_gt 0.0666
_refine_ls_wR_factor_ref 0.0697
_reflns_number_gt 1904
_reflns_number_total 2589
_reflns_threshold_expression >2sigma(I)
_cod_data_source_file b705609e.txt
_cod_data_source_block 5b
_cod_depositor_comments
;
The following automatic conversions were performed:
'_symmetry_cell_setting' value 'Orthorhombic' changed to 'orthorhombic'
according to '/home/saulius/struct/CIF-dictionaries/cif_core.dic'
dictionary named 'cif_core.dic' version 2.4.1 from 2010-06-29.

Automatic conversion script
Id: cif_fix_enum 1527 2010-12-29 10:47:43Z saulius 
;
_cod_original_sg_symbol_H-M Pna2(1)
_cod_database_code 7005810

loop_
_symmetry_equiv_pos_as_xyz
'x, y, z'
'-x, -y, z+1/2'
'x+1/2, -y+1/2, z'
'-x+1/2, y+1/2, z+1/2'

loop_
_atom_site_label
_atom_site_type_symbol
_atom_site_fract_x
_atom_site_fract_y
_atom_site_fract_z
_atom_site_U_iso_or_equiv
_atom_site_adp_type
_atom_site_occupancy
_atom_site_symmetry_multiplicity
_atom_site_calc_flag
_atom_site_refinement_flags
_atom_site_disorder_assembly
_atom_site_disorder_group
Pt1 Pt 0.42821(3) 0.752760(13) 0.11228(17) 0.01897(10) Uani 1 1 d . . .
Cl1 Cl 0.4563(4) 0.83141(14) 0.3280(3) 0.0303(6) Uani 1 1 d . . .
N01 N 0.4475(12) 0.6629(4) 0.2480(10) 0.031(2) Uani 1 1 d . . .
H01A H 0.3241 0.6432 0.2629 0.046 Uiso 1 1 calc R . .
H01B H 0.4998 0.6782 0.3342 0.046 Uiso 1 1 calc R . .
H01C H 0.5273 0.6269 0.2079 0.046 Uiso 1 1 calc R . .
N1 N 0.4039(11) 0.8383(4) -0.0325(9) 0.0198(18) Uani 1 1 d . . .
C2 C 0.3968(13) 0.9126(4) 0.0044(10) 0.0246(19) Uani 1 1 d . . .
H2A H 0.3990 0.9264 0.1040 0.029 Uiso 1 1 calc R . .
C3 C 0.3868(15) 0.9682(4) -0.0986(10) 0.026(2) Uani 1 1 d . . .
H3A H 0.3886 1.0202 -0.0709 0.031 Uiso 1 1 calc R . .
C4 C 0.3740(14) 0.9486(5) -0.2423(11) 0.028(2) Uani 1 1 d . . .
H4A H 0.3637 0.9866 -0.3150 0.034 Uiso 1 1 calc R . .
C5 C 0.3763(14) 0.8727(5) -0.2796(11) 0.0228(19) Uani 1 1 d . . .
H5A H 0.3672 0.8580 -0.3785 0.027 Uiso 1 1 calc R . .
C6 C 0.3921(11) 0.8178(4) -0.1705(11) 0.0186(18) Uani 1 1 d . . .
C7 C 0.3923(13) 0.7349(4) -0.1970(10) 0.0195(17) Uani 1 1 d . . .
C8 C 0.4055(13) 0.6927(5) -0.0697(10) 0.017(2) Uani 1 1 d . . .
C9 C 0.4024(12) 0.6126(4) -0.0842(11) 0.0222(19) Uani 1 1 d . . .
H9A H 0.4083 0.5806 -0.0014 0.027 Uiso 1 1 calc R . .
C10 C 0.3905(14) 0.5832(5) -0.2200(11) 0.028(2) Uani 1 1 d . . .
F10 F 0.3886(9) 0.5041(3) -0.2333(6) 0.0382(15) Uani 1 1 d . . .
C11 C 0.3788(14) 0.6237(5) -0.3471(12) 0.031(2) Uani 1 1 d . . .
H11A H 0.3696 0.5993 -0.4388 0.037 Uiso 1 1 calc R . .
C12 C 0.3812(13) 0.7030(4) -0.3340(11) 0.025(2) Uani 1 1 d . . .
H12A H 0.3753 0.7343 -0.4178 0.030 Uiso 1 1 calc R . .

loop_
_atom_site_aniso_label
_atom_site_aniso_U_11
_atom_site_aniso_U_22
_atom_site_aniso_U_33
_atom_site_aniso_U_23
_atom_site_aniso_U_13
_atom_site_aniso_U_12
Pt1 0.02526(15) 0.01271(12) 0.01893(15) -0.0010(2) 0.0024(4) 0.00024(13)
Cl1 0.0444(15) 0.0237(12) 0.0227(13) -0.0037(11) 0.0014(13) -0.0016(11)
N01 0.041(5) 0.029(4) 0.021(5) -0.002(4) 0.001(4) 0.003(4)
N1 0.023(4) 0.007(3) 0.030(5) -0.002(3) -0.003(4) 0.001(3)
C2 0.032(5) 0.019(4) 0.022(5) -0.005(4) -0.001(4) 0.002(4)
C3 0.037(5) 0.008(3) 0.032(6) 0.002(4) 0.010(5) 0.001(4)
C4 0.028(5) 0.015(4) 0.041(6) 0.008(4) 0.012(5) 0.003(4)
C5 0.029(5) 0.020(4) 0.019(5) 0.001(4) 0.004(4) -0.002(4)
C6 0.013(4) 0.016(4) 0.026(5) -0.004(4) 0.008(4) -0.004(3)
C7 0.019(4) 0.015(4) 0.024(5) 0.003(3) 0.005(4) 0.001(3)
C8 0.019(5) 0.018(5) 0.015(5) -0.003(4) 0.002(4) -0.004(3)
C9 0.020(4) 0.011(4) 0.036(6) -0.002(4) 0.006(4) 0.003(3)
C10 0.021(4) 0.015(4) 0.049(7) -0.011(4) 0.000(4) -0.001(4)
F10 0.058(3) 0.009(2) 0.048(4) -0.014(2) -0.001(3) -0.003(3)
C11 0.033(5) 0.025(4) 0.034(7) -0.012(4) -0.005(4) -0.003(4)
C12 0.028(4) 0.018(4) 0.029(5) -0.004(4) 0.001(4) 0.000(3)

loop_
_atom_type_symbol
_atom_type_description
_atom_type_scat_dispersion_real
_atom_type_scat_dispersion_imag
_atom_type_scat_source
C C 0.0033 0.0016 'International Tables Vol C Tables 4.2.6.8 and 6.1.1.4'
H H 0.0000 0.0000 'International Tables Vol C Tables 4.2.6.8 and 6.1.1.4'
N N 0.0061 0.0033 'International Tables Vol C Tables 4.2.6.8 and 6.1.1.4'
F F 0.0171 0.0103 'International Tables Vol C Tables 4.2.6.8 and 6.1.1.4'
Cl Cl 0.1484 0.1585 'International Tables Vol C Tables 4.2.6.8 and 6.1.1.4'
Pt Pt -1.7033 8.3905 'International Tables Vol C Tables 4.2.6.8 and 6.1.1.4'

loop_
_geom_angle_atom_site_label_1
_geom_angle_atom_site_label_2
_geom_angle_atom_site_label_3
_geom_angle
_geom_angle_site_symmetry_1
_geom_angle_site_symmetry_3
_geom_angle_publ_flag
C8 Pt1 N1 80.5(3) . . ?
C8 Pt1 N01 96.3(4) . . ?
N1 Pt1 N01 176.7(4) . . ?
C8 Pt1 Cl1 177.4(3) . . ?
N1 Pt1 Cl1 96.9(2) . . ?
N01 Pt1 Cl1 86.3(3) . . ?
C6 N1 C2 120.2(8) . . ?
C6 N1 Pt1 115.8(6) . . ?
C2 N1 Pt1 124.0(7) . . ?
N1 C2 C3 121.4(9) . . ?
C2 C3 C4 119.5(8) . . ?
C3 C4 C5 119.0(9) . . ?
C4 C5 C6 119.5(9) . . ?
N1 C6 C5 120.3(7) . . ?
N1 C6 C7 115.3(8) . . ?
C5 C6 C7 124.3(9) . . ?
C12 C7 C8 123.7(8) . . ?
C12 C7 C6 123.4(8) . . ?
C8 C7 C6 112.8(8) . . ?
C7 C8 C9 116.9(8) . . ?
C7 C8 Pt1 115.5(6) . . ?
C9 C8 Pt1 127.6(7) . . ?
C10 C9 C8 117.9(9) . . ?
C9 C10 C11 126.3(8) . . ?
C9 C10 F10 117.6(8) . . ?
C11 C10 F10 116.2(8) . . ?
C10 C11 C12 116.3(9) . . ?
C7 C12 C11 118.9(9) . . ?

loop_
_geom_bond_atom_site_label_1
_geom_bond_atom_site_label_2
_geom_bond_distance
_geom_bond_site_symmetry_2
_geom_bond_publ_flag
Pt1 C8 1.990(9) . ?
Pt1 N1 2.020(8) . ?
Pt1 N01 2.022(9) . ?
Pt1 Cl1 2.431(3) . ?
N1 C6 1.325(12) . ?
N1 C2 1.354(10) . ?
C2 C3 1.366(11) . ?
C3 C4 1.372(13) . ?
C4 C5 1.380(11) . ?
C5 C6 1.400(12) . ?
C6 C7 1.482(10) . ?
C7 C12 1.384(13) . ?
C7 C8 1.392(12) . ?
C8 C9 1.417(11) . ?
C9 C10 1.357(13) . ?
C10 C11 1.374(13) . ?
C10 F10 1.399(9) . ?
C11 C12 1.403(11) . ?

loop_
_geom_hbond_atom_site_label_D
_geom_hbond_atom_site_label_H
_geom_hbond_atom_site_label_A
_geom_hbond_distance_DH
_geom_hbond_distance_HA
_geom_hbond_distance_DA
_geom_hbond_angle_DHA
_geom_hbond_site_symmetry_A
N01 H01A Cl1 0.91 2.58 3.386(8) 147.4 3_465
N01 H01C F10 0.91 2.44 3.148(9) 135.0 2_665
